data_4332653
loop_
_publ_author_name
'Elsegood, Mark R. J.'
'Smith, Martin B.'
'Staniland, Paul M.'

_publ_section_title
;
 Neutral Molecular Pd6Hexagons Using \k3-P2O-Terdentate Ligands
;
_journal_issue 17
_journal_name_full 'Inorganic Chemistry'
_journal_page_first 6761
_journal_page_last 6770
_journal_paper_doi 10.1021/ic060629o
_journal_volume 45
_journal_year 2006
_chemical_formula_sum 'C34 H31 N O3 P2'
_chemical_formula_weight 563.54
_chemical_name_systematic
;
 ?
;
_space_group_IT_number 2
_symmetry_cell_setting triclinic
_symmetry_space_group_name_Hall '-P 1'
_symmetry_space_group_name_H-M 'P -1'
_atom_sites_solution_hydrogens geom
_atom_sites_solution_primary direct
_atom_sites_solution_secondary difmap
_audit_creation_method SHELXL-97
_cell_angle_alpha 108.617(2)
_cell_angle_beta 102.451(2)
_cell_angle_gamma 94.244(2)
_cell_formula_units_Z 2
_cell_length_a 10.2346(5)
_cell_length_b 11.5379(6)
_cell_length_c 13.3608(7)
_cell_measurement_reflns_used 8713
_cell_measurement_temperature 150(2)
_cell_measurement_theta_max 28.84
_cell_measurement_theta_min 2.30
_cell_volume 1442.50(13)
_computing_cell_refinement 'Bruker SAINT'
_computing_data_collection 'Bruker SMART'
_computing_data_reduction 'Bruker SAINT'
_computing_molecular_graphics 'Bruker SHELXTL'
_computing_publication_material 'Bruker SHELXTL and local programs'
_computing_structure_refinement 'Bruker SHELXTL'
_computing_structure_solution 'Bruker SHELXTL'
_diffrn_ambient_temperature 150(2)
_diffrn_measured_fraction_theta_full 0.991
_diffrn_measured_fraction_theta_max 0.868
_diffrn_measurement_device_type 'Bruker SMART 1000 CCD diffractometer'
_diffrn_measurement_method '\w rotation with narrow frames'
_diffrn_radiation_monochromator graphite
_diffrn_radiation_source 'sealed tube'
_diffrn_radiation_type MoK\a
_diffrn_radiation_wavelength 0.71073
_diffrn_reflns_av_R_equivalents 0.0105
_diffrn_reflns_av_sigmaI/netI 0.0162
_diffrn_reflns_limit_h_max 13
_diffrn_reflns_limit_h_min -13
_diffrn_reflns_limit_k_max 15
_diffrn_reflns_limit_k_min -15
_diffrn_reflns_limit_l_max 17
_diffrn_reflns_limit_l_min -17
_diffrn_reflns_number 12570
_diffrn_reflns_theta_full 26.00
_diffrn_reflns_theta_max 28.84
_diffrn_reflns_theta_min 1.66
_diffrn_standards_decay_% 0
_diffrn_standards_number 0
_exptl_absorpt_coefficient_mu 0.187
_exptl_absorpt_correction_T_max 0.967
_exptl_absorpt_correction_T_min 0.895
_exptl_absorpt_correction_type multi-scan
_exptl_absorpt_process_details 'SADABS v2.01, Sheldrick, G.M., (2000)'
_exptl_crystal_colour colourless
_exptl_crystal_density_diffrn 1.297
_exptl_crystal_density_method 'not measured'
_exptl_crystal_description block
_exptl_crystal_F_000 592
_exptl_crystal_size_max 0.61
_exptl_crystal_size_mid 0.26
_exptl_crystal_size_min 0.18
_refine_diff_density_max 0.343
_refine_diff_density_min -0.214
_refine_diff_density_rms 0.041
_refine_ls_extinction_method none
_refine_ls_goodness_of_fit_ref 1.027
_refine_ls_hydrogen_treatment constr
_refine_ls_matrix_type full
_refine_ls_number_parameters 363
_refine_ls_number_reflns 6555
_refine_ls_number_restraints 0
_refine_ls_restrained_S_all 1.027
_refine_ls_R_factor_all 0.0370
_refine_ls_R_factor_gt 0.0321
_refine_ls_shift/su_max 0.001
_refine_ls_shift/su_mean 0.000
_refine_ls_structure_factor_coef Fsqd
_refine_ls_weighting_details 'calc w=1/[\s^2^(Fo^2^)+(0.0461P)^2^+0.5116P] where P=(Fo^2^+2Fc^2^)/3'
_refine_ls_weighting_scheme calc
_refine_ls_wR_factor_gt 0.0859
_refine_ls_wR_factor_ref 0.0899
_reflns_number_gt 5790
_reflns_number_total 6555
_reflns_threshold_expression I>2\s(I)
_cod_data_source_file ic060629osup1.cif
_cod_data_source_block L1
_cod_original_sg_symbol_H-M P-1
_cod_database_code 4332653

loop_
_symmetry_equiv_pos_as_xyz
'x, y, z'
'-x, -y, -z'

loop_
_atom_site_label
_atom_site_type_symbol
_atom_site_fract_x
_atom_site_fract_y
_atom_site_fract_z
_atom_site_U_iso_or_equiv
_atom_site_adp_type
_atom_site_occupancy
_atom_site_symmetry_multiplicity
_atom_site_calc_flag
_atom_site_refinement_flags
P1 P 0.26174(3) 0.55263(3) 0.29979(2) 0.02141(8) Uani 1 1 d .
P2 P 0.41108(3) 0.64717(3) 0.74306(2) 0.02229(8) Uani 1 1 d .
N1 N 0.30045(10) 0.60497(8) 0.52299(8) 0.01883(19) Uani 1 1 d .
C1 C 0.20880(12) 0.52529(10) 0.41663(9) 0.0206(2) Uani 1 1 d .
H1A H 0.1152 0.5428 0.4145 0.025 Uiso 1 1 calc R
H1B H 0.2094 0.4373 0.4095 0.025 Uiso 1 1 calc R
C2 C 0.27415(12) 0.56913(10) 0.61530(9) 0.0213(2) Uani 1 1 d .
H2A H 0.2681 0.4783 0.5959 0.026 Uiso 1 1 calc R
H2B H 0.1863 0.5920 0.6280 0.026 Uiso 1 1 calc R
C3 C 0.30866(11) 0.73716(10) 0.54324(9) 0.0183(2) Uani 1 1 d .
C4 C 0.43390(11) 0.80605(11) 0.55711(9) 0.0201(2) Uani 1 1 d .
C5 C 0.44453(12) 0.93347(11) 0.57947(10) 0.0241(2) Uani 1 1 d .
H5 H 0.5297 0.9806 0.5902 0.029 Uiso 1 1 calc R
C6 C 0.33153(13) 0.99161(11) 0.58605(11) 0.0264(3) Uani 1 1 d .
H6 H 0.3394 1.0782 0.5999 0.032 Uiso 1 1 calc R
C7 C 0.20684(13) 0.92448(11) 0.57262(10) 0.0248(2) Uani 1 1 d .
H7 H 0.1299 0.9651 0.5776 0.030 Uiso 1 1 calc R
C8 C 0.19480(11) 0.79782(11) 0.55191(9) 0.0206(2) Uani 1 1 d .
C9 C 0.56130(12) 0.74944(12) 0.54934(10) 0.0250(2) Uani 1 1 d .
O1 O 0.55094(9) 0.62822(8) 0.52242(8) 0.02600(19) Uani 1 1 d .
H1 H 0.4708 0.5983 0.5156 0.039 Uiso 1 1 calc R
O2 O 0.66920(10) 0.81307(10) 0.56688(11) 0.0463(3) Uani 1 1 d .
O3 O 0.07761(8) 0.72368(8) 0.53875(8) 0.02614(19) Uani 1 1 d .
C10 C -0.04123(13) 0.78046(13) 0.54838(13) 0.0337(3) Uani 1 1 d .
H10A H -0.0276 0.8380 0.6231 0.050 Uiso 1 1 calc R
H10B H -0.1191 0.7164 0.5313 0.050 Uiso 1 1 calc R
H10C H -0.0582 0.8258 0.4973 0.050 Uiso 1 1 calc R
C11 C 0.17079(13) 0.67891(11) 0.28200(10) 0.0263(3) Uani 1 1 d .
C12 C 0.24843(16) 0.78081(13) 0.27734(11) 0.0363(3) Uani 1 1 d .
H12 H 0.3415 0.7794 0.2788 0.044 Uiso 1 1 calc R
C13 C 0.1904(2) 0.88482(14) 0.27060(13) 0.0501(5) Uani 1 1 d .
H13 H 0.2440 0.9541 0.2679 0.060 Uiso 1 1 calc R
C14 C 0.0557(2) 0.88664(14) 0.26794(13) 0.0520(5) Uani 1 1 d .
H14 H 0.0164 0.9575 0.2637 0.062 Uiso 1 1 calc R
C15 C -0.02296(18) 0.78645(15) 0.27137(12) 0.0450(4) Uani 1 1 d .
H15 H -0.1162 0.7883 0.2689 0.054 Uiso 1 1 calc R
C16 C 0.03363(15) 0.68270(13) 0.27843(11) 0.0333(3) Uani 1 1 d .
H16 H -0.0211 0.6139 0.2808 0.040 Uiso 1 1 calc R
C17 C 0.16081(12) 0.41295(11) 0.19167(10) 0.0228(2) Uani 1 1 d .
C18 C 0.05946(13) 0.41335(12) 0.10300(10) 0.0262(3) Uani 1 1 d .
H18 H 0.0325 0.4894 0.0999 0.031 Uiso 1 1 calc R
C19 C -0.00240(14) 0.30290(12) 0.01899(11) 0.0300(3) Uani 1 1 d .
H19 H -0.0706 0.3042 -0.0413 0.036 Uiso 1 1 calc R
C20 C 0.03510(14) 0.19155(12) 0.02307(11) 0.0322(3) Uani 1 1 d .
H20 H -0.0076 0.1164 -0.0340 0.039 Uiso 1 1 calc R
C21 C 0.13520(15) 0.18961(12) 0.11064(12) 0.0335(3) Uani 1 1 d .
H21 H 0.1607 0.1130 0.1136 0.040 Uiso 1 1 calc R
C22 C 0.19823(14) 0.29935(12) 0.19409(11) 0.0289(3) Uani 1 1 d .
H22 H 0.2674 0.2973 0.2534 0.035 Uiso 1 1 calc R
C23 C 0.35558(14) 0.79582(11) 0.80275(10) 0.0259(3) Uani 1 1 d .
C24 C 0.22504(15) 0.81179(13) 0.81512(11) 0.0315(3) Uani 1 1 d .
H24 H 0.1574 0.7416 0.7940 0.038 Uiso 1 1 calc R
C25 C 0.19398(18) 0.92984(14) 0.85815(13) 0.0403(4) Uani 1 1 d .
H25 H 0.1051 0.9398 0.8664 0.048 Uiso 1 1 calc R
C26 C 0.2917(2) 1.03328(14) 0.88919(13) 0.0459(4) Uani 1 1 d .
H26 H 0.2695 1.1137 0.9181 0.055 Uiso 1 1 calc R
C27 C 0.42058(19) 1.01930(13) 0.87814(12) 0.0437(4) Uani 1 1 d .
H27 H 0.4877 1.0900 0.8997 0.052 Uiso 1 1 calc R
C28 C 0.45277(16) 0.90111(12) 0.83521(11) 0.0330(3) Uani 1 1 d .
H28 H 0.5421 0.8921 0.8279 0.040 Uiso 1 1 calc R
C29 C 0.36652(12) 0.55357(12) 0.82278(10) 0.0249(2) Uani 1 1 d .
C30 C 0.38758(14) 0.42998(13) 0.78894(12) 0.0318(3) Uani 1 1 d .
H30 H 0.4160 0.3966 0.7238 0.038 Uiso 1 1 calc R
C31 C 0.36726(16) 0.35579(14) 0.84995(13) 0.0381(3) Uani 1 1 d .
H31 H 0.3814 0.2719 0.8260 0.046 Uiso 1 1 calc R
C32 C 0.32651(15) 0.40335(14) 0.94555(13) 0.0373(3) Uani 1 1 d .
H32 H 0.3125 0.3524 0.9870 0.045 Uiso 1 1 calc R
C33 C 0.30652(15) 0.52511(14) 0.98003(12) 0.0355(3) Uani 1 1 d .
H33 H 0.2789 0.5581 1.0456 0.043 Uiso 1 1 calc R
C34 C 0.32645(14) 0.60038(13) 0.91945(11) 0.0306(3) Uani 1 1 d .
H34 H 0.3126 0.6843 0.9443 0.037 Uiso 1 1 calc R

loop_
_atom_site_aniso_label
_atom_site_aniso_U_11
_atom_site_aniso_U_22
_atom_site_aniso_U_33
_atom_site_aniso_U_23
_atom_site_aniso_U_13
_atom_site_aniso_U_12
P1 0.02267(15) 0.01990(15) 0.02062(15) 0.00619(11) 0.00476(11) 0.00247(11)
P2 0.02374(15) 0.02196(15) 0.02184(15) 0.00822(12) 0.00612(12) 0.00343(12)
N1 0.0217(5) 0.0153(4) 0.0192(5) 0.0053(4) 0.0056(4) 0.0027(3)
C1 0.0221(5) 0.0172(5) 0.0209(5) 0.0051(4) 0.0047(4) 0.0017(4)
C2 0.0242(6) 0.0182(5) 0.0225(6) 0.0076(4) 0.0075(5) 0.0024(4)
C3 0.0212(5) 0.0169(5) 0.0171(5) 0.0057(4) 0.0056(4) 0.0033(4)
C4 0.0210(5) 0.0216(5) 0.0194(5) 0.0087(4) 0.0060(4) 0.0038(4)
C5 0.0244(6) 0.0225(6) 0.0261(6) 0.0099(5) 0.0070(5) -0.0002(4)
C6 0.0343(7) 0.0172(5) 0.0299(6) 0.0092(5) 0.0105(5) 0.0048(5)
C7 0.0271(6) 0.0225(6) 0.0280(6) 0.0092(5) 0.0109(5) 0.0092(5)
C8 0.0207(5) 0.0206(5) 0.0208(5) 0.0065(4) 0.0069(4) 0.0033(4)
C9 0.0212(6) 0.0281(6) 0.0291(6) 0.0131(5) 0.0079(5) 0.0052(5)
O1 0.0209(4) 0.0246(4) 0.0340(5) 0.0096(4) 0.0097(4) 0.0071(3)
O2 0.0219(5) 0.0369(6) 0.0853(9) 0.0256(6) 0.0173(5) 0.0041(4)
O3 0.0192(4) 0.0217(4) 0.0389(5) 0.0089(4) 0.0117(4) 0.0050(3)
C10 0.0217(6) 0.0307(7) 0.0506(8) 0.0117(6) 0.0152(6) 0.0088(5)
C11 0.0346(7) 0.0201(6) 0.0194(6) 0.0048(4) 0.0003(5) 0.0038(5)
C12 0.0459(8) 0.0257(7) 0.0286(7) 0.0100(5) -0.0062(6) -0.0039(6)
C13 0.0773(13) 0.0214(7) 0.0361(8) 0.0098(6) -0.0138(8) -0.0036(7)
C14 0.0805(13) 0.0278(7) 0.0304(8) 0.0021(6) -0.0133(8) 0.0211(8)
C15 0.0532(9) 0.0417(9) 0.0300(7) 0.0025(6) -0.0013(7) 0.0252(7)
C16 0.0373(7) 0.0308(7) 0.0271(7) 0.0056(5) 0.0027(5) 0.0119(6)
C17 0.0242(6) 0.0219(6) 0.0212(6) 0.0046(4) 0.0083(5) 0.0032(4)
C18 0.0310(6) 0.0242(6) 0.0229(6) 0.0073(5) 0.0069(5) 0.0053(5)
C19 0.0326(7) 0.0308(7) 0.0218(6) 0.0053(5) 0.0033(5) 0.0033(5)
C20 0.0368(7) 0.0251(6) 0.0269(6) 0.0000(5) 0.0070(5) 0.0009(5)
C21 0.0401(7) 0.0224(6) 0.0343(7) 0.0050(5) 0.0078(6) 0.0084(5)
C22 0.0305(6) 0.0263(6) 0.0272(6) 0.0063(5) 0.0047(5) 0.0083(5)
C23 0.0365(7) 0.0227(6) 0.0191(5) 0.0076(4) 0.0078(5) 0.0048(5)
C24 0.0414(7) 0.0289(7) 0.0304(7) 0.0129(5) 0.0154(6) 0.0107(6)
C25 0.0603(10) 0.0373(8) 0.0379(8) 0.0193(6) 0.0270(7) 0.0232(7)
C26 0.0841(13) 0.0260(7) 0.0362(8) 0.0120(6) 0.0280(8) 0.0182(8)
C27 0.0707(11) 0.0236(7) 0.0321(7) 0.0059(6) 0.0121(7) -0.0017(7)
C28 0.0437(8) 0.0274(7) 0.0251(6) 0.0077(5) 0.0069(6) -0.0006(6)
C29 0.0234(6) 0.0276(6) 0.0258(6) 0.0131(5) 0.0042(5) 0.0039(5)
C30 0.0359(7) 0.0317(7) 0.0341(7) 0.0160(6) 0.0123(6) 0.0114(6)
C31 0.0439(8) 0.0320(7) 0.0463(8) 0.0222(6) 0.0126(7) 0.0102(6)
C32 0.0377(8) 0.0421(8) 0.0413(8) 0.0274(7) 0.0097(6) 0.0044(6)
C33 0.0389(8) 0.0434(8) 0.0301(7) 0.0182(6) 0.0124(6) 0.0054(6)
C34 0.0357(7) 0.0308(7) 0.0282(6) 0.0132(5) 0.0089(5) 0.0068(5)

loop_
_atom_type_symbol
_atom_type_description
_atom_type_scat_dispersion_real
_atom_type_scat_dispersion_imag
_atom_type_scat_source
C C 0.0033 0.0016 'International Tables Vol C Tables 4.2.6.8 and 6.1.1.4'
H H 0.0000 0.0000 'International Tables Vol C Tables 4.2.6.8 and 6.1.1.4'
N N 0.0061 0.0033 'International Tables Vol C Tables 4.2.6.8 and 6.1.1.4'
O O 0.0106 0.0060 'International Tables Vol C Tables 4.2.6.8 and 6.1.1.4'
P P 0.1023 0.0942 'International Tables Vol C Tables 4.2.6.8 and 6.1.1.4'

loop_
_geom_angle_atom_site_label_1
_geom_angle_atom_site_label_2
_geom_angle_atom_site_label_3
_geom_angle
C11 P1 C17 104.35(6)
C11 P1 C1 102.71(6)
C17 P1 C1 97.36(5)
C23 P2 C29 104.25(6)
C23 P2 C2 103.05(6)
C29 P2 C2 97.99(5)
C3 N1 C1 114.67(9)
C3 N1 C2 113.35(9)
C1 N1 C2 111.91(9)
N1 C1 P1 111.45(7)
N1 C2 P2 111.38(7)
C4 C3 C8 119.41(10)
C4 C3 N1 118.88(10)
C8 C3 N1 121.69(10)
C5 C4 C3 119.71(11)
C5 C4 C9 117.03(10)
C3 C4 C9 123.27(10)
C6 C5 C4 120.31(11)
C5 C6 C7 120.57(11)
C6 C7 C8 119.90(11)
O3 C8 C7 124.58(11)
O3 C8 C3 115.34(10)
C7 C8 C3 120.08(11)
O2 C9 O1 121.19(11)
O2 C9 C4 121.27(11)
O1 C9 C4 117.54(10)
C8 O3 C10 117.90(10)
C12 C11 C16 118.57(13)
C12 C11 P1 116.16(11)
C16 C11 P1 125.19(10)
C11 C12 C13 120.56(16)
C14 C13 C12 119.77(16)
C13 C14 C15 120.52(14)
C14 C15 C16 120.23(16)
C15 C16 C11 120.34(15)
C18 C17 C22 118.46(11)
C18 C17 P1 124.59(9)
C22 C17 P1 116.65(9)
C19 C18 C17 120.51(12)
C20 C19 C18 120.26(12)
C19 C20 C21 119.91(12)
C20 C21 C22 120.18(12)
C21 C22 C17 120.68(12)
C28 C23 C24 118.30(12)
C28 C23 P2 116.02(10)
C24 C23 P2 125.65(10)
C25 C24 C23 120.30(14)
C26 C25 C24 120.50(15)
C27 C26 C25 119.98(14)
C26 C27 C28 119.93(14)
C27 C28 C23 120.99(15)
C34 C29 C30 118.40(12)
C34 C29 P2 124.39(10)
C30 C29 P2 116.90(10)
C31 C30 C29 120.52(13)
C32 C31 C30 120.45(14)
C33 C32 C31 119.50(13)
C32 C33 C34 120.56(13)
C29 C34 C33 120.56(13)

loop_
_geom_bond_atom_site_label_1
_geom_bond_atom_site_label_2
_geom_bond_distance
P1 C11 1.8364(13)
P1 C17 1.8370(12)
P1 C1 1.8665(12)
P2 C23 1.8348(13)
P2 C29 1.8384(13)
P2 C2 1.8679(12)
N1 C3 1.4540(14)
N1 C1 1.4860(14)
N1 C2 1.4888(15)
C3 C4 1.4006(16)
C3 C8 1.4102(16)
C4 C5 1.3945(16)
C4 C9 1.5095(16)
C5 C6 1.3843(17)
C6 C7 1.3880(18)
C7 C8 1.3885(16)
C8 O3 1.3647(14)
C9 O2 1.2133(16)
C9 O1 1.3181(15)
O3 C10 1.4341(14)
C11 C12 1.3954(19)
C11 C16 1.399(2)
C12 C13 1.397(2)
C13 C14 1.374(3)
C14 C15 1.378(3)
C15 C16 1.389(2)
C17 C18 1.3978(17)
C17 C22 1.4007(17)
C18 C19 1.3948(17)
C19 C20 1.3818(19)
C20 C21 1.386(2)
C21 C22 1.3893(18)
C23 C28 1.3972(19)
C23 C24 1.3995(19)
C24 C25 1.3892(19)
C25 C26 1.388(2)
C26 C27 1.374(3)
C27 C28 1.395(2)
C29 C34 1.3942(18)
C29 C30 1.4001(18)
C30 C31 1.3902(19)
C31 C32 1.387(2)
C32 C33 1.378(2)
C33 C34 1.3946(19)

loop_
_geom_hbond_atom_site_label_D
_geom_hbond_atom_site_label_H
_geom_hbond_atom_site_label_A
_geom_hbond_distance_DH
_geom_hbond_distance_HA
_geom_hbond_distance_DA
_geom_hbond_angle_DHA
O1 H1 N1 0.84 1.77 2.5597(13) 155.0

loop_
_geom_torsion_atom_site_label_1
_geom_torsion_atom_site_label_2
_geom_torsion_atom_site_label_3
_geom_torsion_atom_site_label_4
_geom_torsion
C3 N1 C1 P1 58.92(11)
C2 N1 C1 P1 -170.16(7)
C11 P1 C1 N1 -88.79(9)
C17 P1 C1 N1 164.63(8)
C3 N1 C2 P2 -60.03(11)
C1 N1 C2 P2 168.38(7)
C23 P2 C2 N1 86.46(9)
C29 P2 C2 N1 -166.82(8)
C1 N1 C3 C4 -118.46(11)
C2 N1 C3 C4 111.32(11)
C1 N1 C3 C8 63.14(14)
C2 N1 C3 C8 -67.08(13)
C8 C3 C4 C5 0.12(17)
N1 C3 C4 C5 -178.31(10)
C8 C3 C4 C9 -179.99(10)
N1 C3 C4 C9 1.58(17)
C3 C4 C5 C6 -1.15(18)
C9 C4 C5 C6 178.95(11)
C4 C5 C6 C7 1.24(19)
C5 C6 C7 C8 -0.28(19)
C6 C7 C8 O3 179.17(11)
C6 C7 C8 C3 -0.75(18)
C4 C3 C8 O3 -179.11(10)
N1 C3 C8 O3 -0.72(16)
C4 C3 C8 C7 0.82(17)
N1 C3 C8 C7 179.21(10)
C5 C4 C9 O2 3.36(18)
C3 C4 C9 O2 -176.53(13)
C5 C4 C9 O1 -176.41(11)
C3 C4 C9 O1 3.69(17)
C7 C8 O3 C10 -0.89(18)
C3 C8 O3 C10 179.04(11)
C17 P1 C11 C12 -129.47(10)
C1 P1 C11 C12 129.39(10)
C17 P1 C11 C16 53.88(12)
C1 P1 C11 C16 -47.26(12)
C16 C11 C12 C13 0.8(2)
P1 C11 C12 C13 -176.11(11)
C11 C12 C13 C14 -0.3(2)
C12 C13 C14 C15 -0.3(2)
C13 C14 C15 C16 0.5(2)
C14 C15 C16 C11 -0.1(2)
C12 C11 C16 C15 -0.56(19)
P1 C11 C16 C15 176.01(11)
C11 P1 C17 C18 13.85(12)
C1 P1 C17 C18 119.04(11)
C11 P1 C17 C22 -172.48(10)
C1 P1 C17 C22 -67.30(10)
C22 C17 C18 C19 -0.14(19)
P1 C17 C18 C19 173.41(10)
C17 C18 C19 C20 0.6(2)
C18 C19 C20 C21 -0.4(2)
C19 C20 C21 C22 -0.2(2)
C20 C21 C22 C17 0.7(2)
C18 C17 C22 C21 -0.50(19)
P1 C17 C22 C21 -174.57(11)
C29 P2 C23 C28 127.29(10)
C2 P2 C23 C28 -130.82(10)
C29 P2 C23 C24 -54.64(12)
C2 P2 C23 C24 47.25(12)
C28 C23 C24 C25 0.33(19)
P2 C23 C24 C25 -177.70(11)
C23 C24 C25 C26 0.1(2)
C24 C25 C26 C27 -0.4(2)
C25 C26 C27 C28 0.3(2)
C26 C27 C28 C23 0.1(2)
C24 C23 C28 C27 -0.5(2)
P2 C23 C28 C27 177.77(11)
C23 P2 C29 C34 -11.65(13)
C2 P2 C29 C34 -117.37(12)
C23 P2 C29 C30 174.92(10)
C2 P2 C29 C30 69.20(11)
C34 C29 C30 C31 0.8(2)
P2 C29 C30 C31 174.61(11)
C29 C30 C31 C32 -0.3(2)
C30 C31 C32 C33 -0.2(2)
C31 C32 C33 C34 0.2(2)
C30 C29 C34 C33 -0.7(2)
P2 C29 C34 C33 -174.04(11)
C32 C33 C34 C29 0.2(2)
